data_7044612
loop_
_publ_author_name
'Zhou, Jian'
'Xiao, Hong'
'Zou, Hua-Hong'
'Liu, Xing'

_publ_section_title
;
 One unprecedented 2-D Mn selenidostannate(IV) incorporating high-nuclear
 Mn clusters with spin canting behavior
;
_journal_name_full 'Dalton Transactions'
_journal_paper_doi 10.1039/C7DT03331A
_journal_year 2017
_chemical_formula_moiety 'C12 H36 Mn7 N6 O6 Se8 Sn2'
_chemical_formula_sum 'C12 H36 Mn7 N6 O6 Se8 Sn2'
_chemical_formula_weight 1614.15
_space_group_crystal_system orthorhombic
_space_group_IT_number 56
_space_group_name_Hall '-P 2ab 2ac'
_space_group_name_H-M_alt 'P c c n'
_symmetry_space_group_name_Hall '-P 2ab 2ac'
_symmetry_space_group_name_H-M 'P c c n'
_atom_sites_solution_hydrogens geom
_audit_creation_method SHELXL-2016/6
_audit_update_record
;
2017-10-17 deposited with the CCDC.
2017-11-01 downloaded from the CCDC.
;
_cell_angle_alpha 90
_cell_angle_beta 90
_cell_angle_gamma 90
_cell_formula_units_Z 4
_cell_length_a 14.8856(10)
_cell_length_b 19.3543(11)
_cell_length_c 12.4314(6)
_cell_measurement_reflns_used 18422
_cell_measurement_temperature 173(2)
_cell_measurement_theta_max 25.359
_cell_measurement_theta_min 2.998
_cell_volume 3581.5(4)
_computing_cell_refinement 'CrystalClear, Ver. 1.30 (Rigaku/MSC, 2001)'
_computing_data_collection 'CrystalClear, Ver. 1.30 (Rigaku/MSC, 2001)'
_computing_data_reduction 'CrystalStructure, Ver. 3.60 (Rigaku/MSC, 2004)'
_computing_molecular_graphics 'ORTEPII (Johnson, 1976)'
_computing_publication_material SHELXL-2016/6
_computing_structure_refinement 'SHELXL-2016/6 (Sheldrick, 2016)'
_computing_structure_solution 'SHELXS-2016/6 (Sheldrick, 2016)'
_diffrn_ambient_temperature 173(2)
_diffrn_detector_area_resol_mean 7.31
_diffrn_measured_fraction_theta_full 0.997
_diffrn_measured_fraction_theta_max 0.995
_diffrn_measurement_device_type 'Rigaku Mercury'
_diffrn_measurement_method \w
_diffrn_radiation_type MoK\a
_diffrn_radiation_wavelength 0.71073
_diffrn_reflns_av_R_equivalents 0.0934
_diffrn_reflns_av_unetI/netI 0.0584
_diffrn_reflns_Laue_measured_fraction_full 0.997
_diffrn_reflns_Laue_measured_fraction_max 0.995
_diffrn_reflns_limit_h_max 17
_diffrn_reflns_limit_h_min -17
_diffrn_reflns_limit_k_max 21
_diffrn_reflns_limit_k_min -23
_diffrn_reflns_limit_l_max 14
_diffrn_reflns_limit_l_min -12
_diffrn_reflns_number 18422
_diffrn_reflns_point_group_measured_fraction_full 0.997
_diffrn_reflns_point_group_measured_fraction_max 0.995
_diffrn_reflns_theta_full 25.242
_diffrn_reflns_theta_max 25.359
_diffrn_reflns_theta_min 2.998
_exptl_absorpt_coefficient_mu 11.918
_exptl_absorpt_correction_T_max 0.587
_exptl_absorpt_correction_T_min 0.354
_exptl_absorpt_correction_type multi-scan
_exptl_absorpt_process_details 'Jacobson, R. (1998) Private communication'
_exptl_crystal_colour orange
_exptl_crystal_density_diffrn 2.993
_exptl_crystal_description block
_exptl_crystal_F_000 2980
_exptl_crystal_size_max 0.110
_exptl_crystal_size_mid 0.080
_exptl_crystal_size_min 0.050
_refine_diff_density_max 0.860
_refine_diff_density_min -1.105
_refine_diff_density_rms 0.194
_refine_ls_extinction_method none
_refine_ls_goodness_of_fit_ref 1.016
_refine_ls_hydrogen_treatment constr
_refine_ls_matrix_type full
_refine_ls_number_parameters 197
_refine_ls_number_reflns 3264
_refine_ls_number_restraints 8
_refine_ls_restrained_S_all 1.027
_refine_ls_R_factor_all 0.0600
_refine_ls_R_factor_gt 0.0341
_refine_ls_shift/su_max 0.001
_refine_ls_shift/su_mean 0.000
_refine_ls_structure_factor_coef Fsqd
_refine_ls_weighting_details 'w=1/[\s^2^(Fo^2^)+(0.0300P)^2^+2.8000P] where P=(Fo^2^+2Fc^2^)/3'
_refine_ls_weighting_scheme calc
_refine_ls_wR_factor_gt 0.0675
_refine_ls_wR_factor_ref 0.0754
_reflns_Friedel_coverage 0.000
_reflns_number_gt 2463
_reflns_number_total 3264
_reflns_threshold_expression 'I > 2\s(I)'
_cod_data_source_file c7dt03331a2.cif
_cod_data_source_block 1
_cod_database_code 7044612
_shelx_shelxl_version_number 2016/6
_shelx_space_group_comment
;
The symmetry employed for this shelxl refinement is uniquely defined
by the following loop, which should always be used as a source of
symmetry information in preference to the above space-group names.
They are only intended as comments.
;
_shelx_estimated_absorpt_t_min 0.354
_shelx_estimated_absorpt_t_max 0.587

loop_
_space_group_symop_operation_xyz
'x, y, z'
'-x+1/2, -y+1/2, z'
'-x, y+1/2, -z+1/2'
'x+1/2, -y, -z+1/2'
'-x, -y, -z'
'x-1/2, y-1/2, -z'
'x, -y-1/2, z-1/2'
'-x-1/2, y, z-1/2'

loop_
_atom_site_label
_atom_site_type_symbol
_atom_site_fract_x
_atom_site_fract_y
_atom_site_fract_z
_atom_site_U_iso_or_equiv
_atom_site_adp_type
_atom_site_occupancy
_atom_site_site_symmetry_order
_atom_site_calc_flag
_atom_site_refinement_flags_posn
_atom_site_refinement_flags_adp
_atom_site_refinement_flags_occupancy
_atom_site_disorder_assembly
_atom_site_disorder_group
Sn1 Sn 0.02235(3) 0.65070(2) 0.18188(4) 0.01436(13) Uani 1 1 d . . . . .
Mn1 Mn -0.00940(7) 0.82947(5) 0.08181(9) 0.0175(3) Uani 1 1 d . . . . .
Mn2 Mn 0.01295(8) 0.82553(5) 0.38727(8) 0.0195(3) Uani 1 1 d . . . . .
Mn3 Mn 0.02436(7) 0.96399(5) 0.23741(8) 0.0144(2) Uani 1 1 d . . . . .
Mn4 Mn 0.000000 1.000000 0.500000 0.0134(3) Uani 1 2 d S . P . .
O1 O -0.0513(3) 0.8639(2) 0.2472(3) 0.0180(11) Uani 1 1 d . . . . .
O2 O 0.0765(3) 0.9345(2) 0.3894(3) 0.0137(10) Uani 1 1 d . . . . .
O3 O 0.0433(3) 0.9249(2) 0.0847(4) 0.0173(11) Uani 1 1 d . . . . .
Se1 Se -0.04187(5) 0.69108(3) 0.35841(5) 0.01700(18) Uani 1 1 d . . . . .
Se2 Se 0.10525(5) 0.53695(3) 0.18538(5) 0.01437(17) Uani 1 1 d . . . . .
Se3 Se -0.09656(5) 0.62473(3) 0.04020(5) 0.01628(17) Uani 1 1 d . . . . .
Se4 Se 0.11983(5) 0.74325(4) 0.10372(6) 0.02238(19) Uani 1 1 d . . . . .
N1 N -0.1547(4) 0.8081(3) 0.0816(5) 0.0275(16) Uani 1 1 d . . . . .
H1A H -0.183611 0.841032 0.042374 0.033 Uiso 0.528(16) 1 calc R U P A 1
H1B H -0.165111 0.766433 0.050197 0.033 Uiso 0.528(16) 1 calc R U P A 1
H1C H -0.178381 0.813098 0.014557 0.033 Uiso 0.472(16) 1 calc R U P A 2
H1D H -0.166470 0.764732 0.105957 0.033 Uiso 0.472(16) 1 calc R U P A 2
N2 N 0.1550(4) 0.8071(3) 0.3519(5) 0.0236(15) Uani 1 1 d . . . . .
H2C H 0.180525 0.785051 0.408826 0.028 Uiso 1 1 calc R U . . .
H2D H 0.159140 0.778641 0.293844 0.028 Uiso 1 1 calc R U . . .
N3 N 0.1461(4) 1.0247(3) 0.1803(4) 0.0181(13) Uani 1 1 d . . . . .
H3C H 0.141810 1.069754 0.200428 0.022 Uiso 1 1 calc R U . . .
H3D H 0.197535 1.006637 0.208184 0.022 Uiso 1 1 calc R U . . .
C1 C -0.1448(5) 0.8635(4) 0.2564(7) 0.034(2) Uani 1 1 d D . . . .
H1E H -0.168056 0.908768 0.232070 0.041 Uiso 0.528(16) 1 calc R U P A 1
H1F H -0.160737 0.858184 0.333218 0.041 Uiso 0.528(16) 1 calc R U P A 1
H1G H -0.162456 0.821687 0.297110 0.041 Uiso 0.472(16) 1 calc R U P A 2
H1H H -0.162993 0.904092 0.299542 0.041 Uiso 0.472(16) 1 calc R U P A 2
C2 C -0.1908(9) 0.8077(7) 0.1935(9) 0.018(4) Uani 0.528(16) 1 d D U P A 1
H2A H -0.179684 0.762203 0.227418 0.021 Uiso 0.528(16) 1 calc R U P A 1
H2B H -0.256451 0.815969 0.192431 0.021 Uiso 0.528(16) 1 calc R U P A 1
C2' C -0.1927(11) 0.8644(9) 0.1609(10) 0.025(4) Uani 0.472(16) 1 d D U P A 2
H2'A H -0.188035 0.910700 0.127395 0.030 Uiso 0.472(16) 1 calc R U P A 2
H2'B H -0.256951 0.855090 0.175708 0.030 Uiso 0.472(16) 1 calc R U P A 2
C3 C 0.1712(5) 0.9273(4) 0.4026(5) 0.0188(16) Uani 1 1 d . . . . .
H3A H 0.185014 0.915617 0.478345 0.023 Uiso 1 1 calc R U . . .
H3B H 0.201263 0.971513 0.385148 0.023 Uiso 1 1 calc R U . . .
C4 C 0.2062(5) 0.8710(4) 0.3296(5) 0.0191(16) Uani 1 1 d . . . . .
H4A H 0.198580 0.884678 0.253374 0.023 Uiso 1 1 calc R U . . .
H4B H 0.270992 0.863261 0.343145 0.023 Uiso 1 1 calc R U . . .
C5 C 0.1215(5) 0.9460(3) 0.0297(5) 0.0197(17) Uani 1 1 d . . . . .
H5A H 0.111050 0.943801 -0.048901 0.024 Uiso 1 1 calc R U . . .
H5B H 0.171712 0.914454 0.047424 0.024 Uiso 1 1 calc R U . . .
C6 C 0.1455(5) 1.0183(4) 0.0614(5) 0.0208(17) Uani 1 1 d . . . . .
H6A H 0.205584 1.030183 0.032540 0.025 Uiso 1 1 calc R U . . .
H6B H 0.101335 1.051039 0.030577 0.025 Uiso 1 1 calc R U . . .

loop_
_atom_site_aniso_label
_atom_site_aniso_U_11
_atom_site_aniso_U_22
_atom_site_aniso_U_33
_atom_site_aniso_U_23
_atom_site_aniso_U_13
_atom_site_aniso_U_12
Sn1 0.0199(3) 0.0116(2) 0.0116(2) -0.00072(18) -0.0003(2) 0.0004(2)
Mn1 0.0187(6) 0.0135(5) 0.0203(6) -0.0044(4) 0.0041(5) -0.0017(5)
Mn2 0.0213(7) 0.0147(6) 0.0227(6) -0.0041(5) 0.0073(5) -0.0035(5)
Mn3 0.0142(6) 0.0150(5) 0.0140(5) -0.0036(4) 0.0005(4) -0.0003(5)
Mn4 0.0154(8) 0.0124(8) 0.0123(7) -0.0016(6) 0.0001(6) 0.0026(6)
O1 0.017(3) 0.021(3) 0.016(3) -0.004(2) 0.004(2) 0.000(2)
O2 0.009(3) 0.017(3) 0.015(2) -0.0005(19) -0.003(2) 0.001(2)
O3 0.019(3) 0.018(3) 0.015(3) -0.006(2) 0.004(2) -0.004(2)
Se1 0.0274(5) 0.0125(4) 0.0112(3) -0.0005(3) 0.0019(3) -0.0023(3)
Se2 0.0144(4) 0.0125(3) 0.0162(4) 0.0011(3) -0.0005(3) -0.0015(3)
Se3 0.0173(4) 0.0173(4) 0.0142(3) -0.0003(3) -0.0003(3) 0.0002(3)
Se4 0.0233(4) 0.0187(4) 0.0251(4) 0.0046(3) 0.0082(3) 0.0009(3)
N1 0.022(4) 0.047(4) 0.014(3) -0.010(3) -0.002(3) 0.007(3)
N2 0.028(4) 0.018(3) 0.024(3) 0.000(3) 0.001(3) 0.000(3)
N3 0.021(3) 0.012(3) 0.021(3) 0.000(2) -0.001(3) -0.001(3)
C1 0.017(4) 0.040(5) 0.046(5) -0.025(4) 0.014(4) -0.013(4)
C2 0.014(7) 0.028(8) 0.012(7) 0.007(6) 0.007(5) 0.003(6)
C2' 0.020(9) 0.037(10) 0.018(8) 0.002(7) 0.000(7) 0.005(7)
C3 0.020(4) 0.021(4) 0.015(4) 0.000(3) -0.003(3) -0.005(3)
C4 0.017(4) 0.026(4) 0.014(4) 0.001(3) 0.001(3) 0.002(3)
C5 0.026(5) 0.019(4) 0.014(4) -0.005(3) 0.011(3) -0.003(3)
C6 0.019(4) 0.019(4) 0.024(4) 0.003(3) 0.006(3) -0.006(3)

loop_
_atom_type_symbol
_atom_type_description
_atom_type_scat_dispersion_real
_atom_type_scat_dispersion_imag
_atom_type_scat_source
C C 0.0033 0.0016 'International Tables Vol C Tables 4.2.6.8 and 6.1.1.4'
H H 0.0000 0.0000 'International Tables Vol C Tables 4.2.6.8 and 6.1.1.4'
N N 0.0061 0.0033 'International Tables Vol C Tables 4.2.6.8 and 6.1.1.4'
O O 0.0106 0.0060 'International Tables Vol C Tables 4.2.6.8 and 6.1.1.4'
Mn Mn 0.3368 0.7283 'International Tables Vol C Tables 4.2.6.8 and 6.1.1.4'
Se Se -0.0929 2.2259 'International Tables Vol C Tables 4.2.6.8 and 6.1.1.4'
Sn Sn -0.6537 1.4246 'International Tables Vol C Tables 4.2.6.8 and 6.1.1.4'

loop_
_geom_angle_atom_site_label_1
_geom_angle_atom_site_label_2
_geom_angle_atom_site_label_3
_geom_angle
_geom_angle_site_symmetry_1
_geom_angle_site_symmetry_3
Se4 Sn1 Se1 109.66(3) . .
Se4 Sn1 Se2 110.34(3) . .
Se1 Sn1 Se2 116.18(3) . .
Se4 Sn1 Se3 106.01(3) . .
Se1 Sn1 Se3 113.58(3) . .
Se2 Sn1 Se3 100.34(3) . .
O3 Mn1 N1 123.8(2) . .
O3 Mn1 O1 79.59(18) . .
N1 Mn1 O1 77.53(19) . .
O3 Mn1 Se4 107.69(15) . .
N1 Mn1 Se4 128.01(18) . .
O1 Mn1 Se4 107.72(13) . .
O3 Mn1 Se1 102.26(13) . 7_575
N1 Mn1 Se1 78.81(15) . 7_575
O1 Mn1 Se1 152.35(13) . 7_575
Se4 Mn1 Se1 98.06(4) . 7_575
O1 Mn2 N2 109.1(2) . .
O1 Mn2 O2 82.78(17) . .
N2 Mn2 O2 75.84(19) . .
O1 Mn2 Se3 100.46(13) . 7_576
N2 Mn2 Se3 141.97(17) . 7_576
O2 Mn2 Se3 85.01(11) . 7_576
O1 Mn2 Se1 95.20(13) . .
N2 Mn2 Se1 96.11(15) . .
O2 Mn2 Se1 170.41(12) . .
Se3 Mn2 Se1 104.58(4) 7_576 .
O3 Mn3 O2 132.16(18) . .
O3 Mn3 O1 78.61(17) . .
O2 Mn3 O1 84.43(17) . .
O3 Mn3 N3 78.04(19) . .
O2 Mn3 N3 97.22(19) . .
O1 Mn3 N3 149.69(19) . .
O3 Mn3 Se2 130.26(14) . 3
O2 Mn3 Se2 95.14(13) . 3
O1 Mn3 Se2 94.39(12) . 3
N3 Mn3 Se2 115.48(15) . 3
O2 Mn4 O2 180.00(19) 5_576 .
O2 Mn4 Se3 96.77(12) 5_576 7_576
O2 Mn4 Se3 83.23(12) . 7_576
O2 Mn4 Se3 83.23(12) 5_576 3
O2 Mn4 Se3 96.77(12) . 3
Se3 Mn4 Se3 180.00(3) 7_576 3
O2 Mn4 Se2 85.65(11) 5_576 7_576
O2 Mn4 Se2 94.35(11) . 7_576
Se3 Mn4 Se2 85.625(19) 7_576 7_576
Se3 Mn4 Se2 94.375(19) 3 7_576
O2 Mn4 Se2 94.35(11) 5_576 3
O2 Mn4 Se2 85.65(11) . 3
Se3 Mn4 Se2 94.375(19) 7_576 3
Se3 Mn4 Se2 85.625(19) 3 3
Se2 Mn4 Se2 180.0 7_576 3
C1 O1 Mn2 112.4(4) . .
C1 O1 Mn3 120.7(4) . .
Mn2 O1 Mn3 96.92(18) . .
C1 O1 Mn1 110.4(4) . .
Mn2 O1 Mn1 121.4(2) . .
Mn3 O1 Mn1 93.83(17) . .
C3 O2 Mn3 119.4(4) . .
C3 O2 Mn4 119.9(4) . .
Mn3 O2 Mn4 102.31(18) . .
C3 O2 Mn2 108.4(4) . .
Mn3 O2 Mn2 94.91(17) . .
Mn4 O2 Mn2 108.82(19) . .
C5 O3 Mn1 125.5(4) . .
C5 O3 Mn3 117.0(4) . .
Mn1 O3 Mn3 107.5(2) . .
Sn1 Se1 Mn2 107.14(3) . .
Sn1 Se1 Mn1 137.94(4) . 7_576
Mn2 Se1 Mn1 87.39(4) . 7_576
Sn1 Se2 Mn3 96.80(3) . 3_545
Sn1 Se2 Mn4 86.38(2) . 3_545
Mn3 Se2 Mn4 75.78(3) 3_545 3_545
Sn1 Se3 Mn2 89.82(3) . 7_575
Sn1 Se3 Mn4 86.45(2) . 3_545
Mn2 Se3 Mn4 82.73(3) 7_575 3_545
Sn1 Se4 Mn1 94.14(4) . .
C2 N1 Mn1 110.7(6) . .
C2' N1 Mn1 102.9(7) . .
C2 N1 H1A 109.5 . .
Mn1 N1 H1A 109.5 . .
C2 N1 H1B 109.5 . .
Mn1 N1 H1B 109.5 . .
H1A N1 H1B 108.1 . .
C2' N1 H1C 111.2 . .
Mn1 N1 H1C 111.2 . .
C2' N1 H1D 111.2 . .
Mn1 N1 H1D 111.2 . .
H1C N1 H1D 109.1 . .
C4 N2 Mn2 113.6(4) . .
C4 N2 H2C 108.9 . .
Mn2 N2 H2C 108.9 . .
C4 N2 H2D 108.9 . .
Mn2 N2 H2D 108.9 . .
H2C N2 H2D 107.7 . .
C6 N3 Mn3 105.3(4) . .
C6 N3 H3C 110.7 . .
Mn3 N3 H3C 110.7 . .
C6 N3 H3D 110.7 . .
Mn3 N3 H3D 110.7 . .
H3C N3 H3D 108.8 . .
C2' C1 O1 116.4(9) . .
O1 C1 C2 114.7(7) . .
O1 C1 H1E 108.6 . .
C2 C1 H1E 108.6 . .
O1 C1 H1F 108.6 . .
C2 C1 H1F 108.6 . .
H1E C1 H1F 107.6 . .
C2' C1 H1G 108.2 . .
O1 C1 H1G 108.2 . .
C2' C1 H1H 108.2 . .
O1 C1 H1H 108.2 . .
H1G C1 H1H 107.3 . .
N1 C2 C1 108.5(9) . .
N1 C2 H2A 110.0 . .
C1 C2 H2A 110.0 . .
N1 C2 H2B 110.0 . .
C1 C2 H2B 110.0 . .
H2A C2 H2B 108.4 . .
C1 C2' N1 110.0(11) . .
C1 C2' H2'A 109.7 . .
N1 C2' H2'A 109.7 . .
C1 C2' H2'B 109.7 . .
N1 C2' H2'B 109.7 . .
H2'A C2' H2'B 108.2 . .
O2 C3 C4 110.0(5) . .
O2 C3 H3A 109.7 . .
C4 C3 H3A 109.7 . .
O2 C3 H3B 109.7 . .
C4 C3 H3B 109.7 . .
H3A C3 H3B 108.2 . .
N2 C4 C3 108.2(6) . .
N2 C4 H4A 110.1 . .
C3 C4 H4A 110.1 . .
N2 C4 H4B 110.1 . .
C3 C4 H4B 110.1 . .
H4A C4 H4B 108.4 . .
O3 C5 C6 109.9(5) . .
O3 C5 H5A 109.7 . .
C6 C5 H5A 109.7 . .
O3 C5 H5B 109.7 . .
C6 C5 H5B 109.7 . .
H5A C5 H5B 108.2 . .
N3 C6 C5 109.9(5) . .
N3 C6 H6A 109.7 . .
C5 C6 H6A 109.7 . .
N3 C6 H6B 109.7 . .
C5 C6 H6B 109.7 . .
H6A C6 H6B 108.2 . .

loop_
_geom_bond_atom_site_label_1
_geom_bond_atom_site_label_2
_geom_bond_distance
_geom_bond_site_symmetry_2
Sn1 Se4 2.5017(8) .
Sn1 Se1 2.5180(8) .
Sn1 Se2 2.5241(8) .
Sn1 Se3 2.5471(8) .
Mn1 O3 2.008(4) .
Mn1 N1 2.202(6) .
Mn1 O1 2.250(4) .
Mn1 Se4 2.5611(13) .
Mn1 Se1 2.8468(13) 7_575
Mn2 O1 2.121(5) .
Mn2 N2 2.189(6) .
Mn2 O2 2.312(5) .
Mn2 Se3 2.6831(13) 7_576
Mn2 Se1 2.7506(13) .
Mn3 O3 2.063(4) .
Mn3 O2 2.121(4) .
Mn3 O1 2.244(5) .
Mn3 N3 2.273(6) .
Mn3 Se2 2.5765(12) 3
Mn4 O2 2.190(4) 5_576
Mn4 O2 2.190(4) .
Mn4 Se3 2.8536(7) 7_576
Mn4 Se3 2.8536(7) 3
Mn4 Se2 2.8769(7) 7_576
Mn4 Se2 2.8769(7) 3
O1 C1 1.395(9) .
O2 C3 1.427(8) .
O3 C5 1.410(8) .
N1 C2 1.491(13) .
N1 C2' 1.575(16) .
N1 H1A 0.9100 .
N1 H1B 0.9100 .
N1 H1C 0.9100 .
N1 H1D 0.9100 .
N2 C4 1.479(9) .
N2 H2C 0.9100 .
N2 H2D 0.9100 .
N3 C6 1.483(9) .
N3 H3C 0.9100 .
N3 H3D 0.9100 .
C1 C2' 1.385(13) .
C1 C2 1.499(12) .
C1 H1E 0.9900 .
C1 H1F 0.9900 .
C1 H1G 0.9900 .
C1 H1H 0.9900 .
C2 H2A 0.9900 .
C2 H2B 0.9900 .
C2' H2'A 0.9900 .
C2' H2'B 0.9900 .
C3 C4 1.510(9) .
C3 H3A 0.9900 .
C3 H3B 0.9900 .
C4 H4A 0.9900 .
C4 H4B 0.9900 .
C5 C6 1.498(9) .
C5 H5A 0.9900 .
C5 H5B 0.9900 .
C6 H6A 0.9900 .
C6 H6B 0.9900 .

loop_
_geom_hbond_atom_site_label_D
_geom_hbond_atom_site_label_H
_geom_hbond_atom_site_label_A
_geom_hbond_distance_DH
_geom_hbond_distance_HA
_geom_hbond_distance_DA
_geom_hbond_angle_DHA
_geom_hbond_site_symmetry_A
N1 H1B Se3 0.91 2.93 3.690(7) 142.2 .
N1 H1C Se1 0.91 2.81 3.244(6) 110.5 7_575
N1 H1B Se3 0.91 2.93 3.690(7) 142.2 .
N2 H2C Se4 0.91 2.64 3.321(6) 131.9 7_576
N2 H2D Se4 0.91 2.53 3.364(6) 152.8 .
N3 H3C Se1 0.91 2.87 3.607(6) 138.6 3
N3 H3D Se2 0.91 3.07 3.889(6) 151.1 2_565
C1 H1F Se3 0.99 2.76 3.608(8) 143.4 7_576
C1 H1H Se2 0.99 2.72 3.485(8) 134.6 3
C2 H2B Se3 0.99 3.11 3.919(13) 139.6 2_465
C2 H2A Se1 0.99 2.96 3.770(13) 139.8 .
C2' H2'B Se3 0.99 2.78 3.483(14) 128.2 2_465
C3 H3A Se2 0.99 2.98 3.715(7) 132.0 7_576
C6 H6B O3 0.99 2.63 3.523(9) 150.3 5_575
C6 H6B Se1 0.99 3.17 3.815(7) 124.3 3

loop_
_geom_torsion_atom_site_label_1
_geom_torsion_atom_site_label_2
_geom_torsion_atom_site_label_3
_geom_torsion_atom_site_label_4
_geom_torsion
Mn2 O1 C1 C2' -158.6(9)
Mn3 O1 C1 C2' 88.0(10)
Mn1 O1 C1 C2' -19.6(11)
Mn2 O1 C1 C2 -105.4(8)
Mn3 O1 C1 C2 141.3(7)
Mn1 O1 C1 C2 33.6(9)
Mn1 N1 C2 C1 38.2(10)
O1 C1 C2 N1 -48.8(12)
O1 C1 C2' N1 48.6(14)
Mn1 N1 C2' C1 -50.6(12)
Mn3 O2 C3 C4 -62.1(6)
Mn4 O2 C3 C4 170.6(4)
Mn2 O2 C3 C4 44.8(6)
Mn2 N2 C4 C3 36.9(7)
O2 C3 C4 N2 -54.9(7)
Mn1 O3 C5 C6 -173.5(4)
Mn3 O3 C5 C6 -32.6(7)
Mn3 N3 C6 C5 -41.3(6)
O3 C5 C6 N3 49.8(8)
